data_4003417
loop_
_publ_author_name
'Etherington, Marc K.'
'Kukhta, Nadzeya A.'
'Higginbotham, Heather F.'
'Danos, Andrew'
'Bismillah, Aisha N.'
'Graves, David R.'
'McGonigal, Paul R.'
'Haase, Nils'
'Morherr, Antonia'
'Batsanov, Andrei S.'
'Pflumm, Christof'
'Bhalla, Vandana'
'Bryce, Martin R.'
'Monkman, Andrew P.'

_publ_section_title
;
 Persistent Dimer Emission in Thermally Activated Delayed Fluorescence
 Materials.
;
_journal_issue 17
_journal_name_full 'The journal of physical chemistry. C, Nanomaterials and interfaces'
_journal_page_first 11109
_journal_page_last 11117
_journal_paper_doi 10.1021/acs.jpcc.9b01458
_journal_volume 123
_journal_year 2019
_chemical_formula_moiety 'C56 H32 N6'
_chemical_formula_sum 'C56 H32 N6'
_chemical_formula_weight 788.87
_chemical_name_systematic 1,2,3,5-tetrakis(carbazol-9-yl)-4,6-dicyanobenzene
_space_group_crystal_system triclinic
_space_group_IT_number 2
_space_group_name_Hall '-P 1'
_space_group_name_H-M_alt 'P -1'
_atom_sites_solution_hydrogens geom
_atom_sites_solution_primary direct
_atom_sites_solution_secondary difmap
_audit_creation_date 2018-04-23
_audit_creation_method
;
Olex2 1.2-beta
(compiled 2018.04.18 svn.r3501 for OlexSys, GUI svn.r5488)
;
_cell_angle_alpha 78.143(3)
_cell_angle_beta 84.235(3)
_cell_angle_gamma 89.989(3)
_cell_formula_units_Z 4
_cell_length_a 8.9077(6)
_cell_length_b 19.4451(13)
_cell_length_c 23.7968(15)
_cell_measurement_reflns_used 9089
_cell_measurement_temperature 120
_cell_measurement_theta_max 23.92
_cell_measurement_theta_min 2.24
_cell_volume 4012.6(5)
_computing_cell_refinement 'SAINT v8.38A (Bruker, 2017)'
_computing_data_collection 'APEX3 v.2016.1-0 (Bruker, 2016)'
_computing_data_reduction 'SAINT v8.38A (Bruker, 2017)'
_computing_molecular_graphics 'Olex2 (Dolomanov et al., 2009)'
_computing_publication_material 'Olex2 (Dolomanov et al., 2009)'
_computing_structure_refinement 'ShelXL 2018/3 multi-CPU (Sheldrick, 2015)'
_computing_structure_solution 'ShelXS 2013/1 (Sheldrick, 2008)'
_diffrn_ambient_temperature 120
_diffrn_detector_area_resol_mean 10.4
_diffrn_detector_type 'Bruker PHOTON 100 CMOS'
_diffrn_measured_fraction_theta_full 0.735
_diffrn_measured_fraction_theta_max 0.735
_diffrn_measurement_device '3-circle area detector diffractometer'
_diffrn_measurement_device_type 'Bruker D8 Venture'
_diffrn_measurement_method \w-scan
_diffrn_radiation_monochromator 'focusing mirrors'
_diffrn_radiation_probe x-ray
_diffrn_radiation_type MoK\a
_diffrn_radiation_wavelength 0.71073
_diffrn_reflns_av_R_equivalents 0.0453
_diffrn_reflns_av_unetI/netI 0.1494
_diffrn_reflns_Laue_measured_fraction_full 0.735
_diffrn_reflns_Laue_measured_fraction_max 0.735
_diffrn_reflns_limit_h_max 10
_diffrn_reflns_limit_h_min -10
_diffrn_reflns_limit_k_max 22
_diffrn_reflns_limit_k_min -22
_diffrn_reflns_limit_l_max 28
_diffrn_reflns_limit_l_min -28
_diffrn_reflns_number 53484
_diffrn_reflns_point_group_measured_fraction_full 0.735
_diffrn_reflns_point_group_measured_fraction_max 0.735
_diffrn_reflns_theta_full 24.999
_diffrn_reflns_theta_max 24.999
_diffrn_reflns_theta_min 2.140
_diffrn_source 'microfocus sealed X-ray tube'
_diffrn_source_type 'Incoatec I\mS microsource'
_exptl_absorpt_coefficient_mu 0.078
_exptl_absorpt_correction_T_max 1.0000
_exptl_absorpt_correction_T_min 0.7230
_exptl_absorpt_correction_type multi-scan
_exptl_absorpt_process_details
;
 TWINABS-2012/1 (Bruker,2012) was used for absorption correction.
 Rint = 0.1212  for all   56981  observations and
 Rint = 0.0620  for all   11166  observations with I > 3sigma(I)
;
_exptl_crystal_colour yellow
_exptl_crystal_colour_primary yellow
_exptl_crystal_density_diffrn 1.306
_exptl_crystal_description lathe
_exptl_crystal_F_000 1640
_exptl_crystal_recrystallization_method sublimation
_exptl_crystal_size_max 0.354
_exptl_crystal_size_mid 0.12
_exptl_crystal_size_min 0.038
_refine_diff_density_max 0.397
_refine_diff_density_min -0.380
_refine_diff_density_rms 0.086
_refine_ls_extinction_coef 0.0036(8)
_refine_ls_extinction_expression Fc^*^=kFc[1+0.001xFc^2^\l^3^/sin(2\q)]^-1/4^
_refine_ls_extinction_method 'SHELXL-2018/3 (Sheldrick, 2018)'
_refine_ls_goodness_of_fit_ref 1.012
_refine_ls_hydrogen_treatment constr
_refine_ls_matrix_type full
_refine_ls_number_parameters 1119
_refine_ls_number_reflns 22678
_refine_ls_number_restraints 1116
_refine_ls_restrained_S_all 0.990
_refine_ls_R_factor_all 0.1473
_refine_ls_R_factor_gt 0.0785
_refine_ls_shift/su_max 0.000
_refine_ls_shift/su_mean 0.000
_refine_ls_structure_factor_coef Fsqd
_refine_ls_weighting_details 'w=1/[\s^2^(Fo^2^)+(0.1170P)^2^+0.2930P] where P=(Fo^2^+2Fc^2^)/3'
_refine_ls_weighting_scheme calc
_refine_ls_wR_factor_gt 0.1865
_refine_ls_wR_factor_ref 0.2238
_reflns_Friedel_coverage 0.000
_reflns_number_gt 13563
_reflns_number_total 22678
_reflns_threshold_expression 'I > 2\s(I)'
_cod_data_source_file 4CzIPN.cif
_cod_data_source_block 4CzIPN-18s040
_cod_depositor_comments
;
The following automatic conversions were performed:

data item '_diffrn_radiation_probe' value 'X-ray' was changed to
'x-ray' in accordance with the
/home/saulius/struct/COD-crude-data/automatic-downloads/DataCite-retrospective/ACS/depositions/lib/dictionaries/cif_core.dic
dictionary named 'cif_core.dic' version 2.4.2 last updated on
2011-04-26.

Automatic conversion script
Id: cif_fix_values 6909 2019-04-08 15:41:33Z antanas 
;
_cod_database_code 4003417
_ccdc_comments 'redetermination of YUGDOV, CCDC-1052646'
_shelx_shelxl_version_number 2018/3
_shelx_space_group_comment
;
The symmetry employed for this shelxl refinement is uniquely defined
by the following loop, which should always be used as a source of
symmetry information in preference to the above space-group names.
They are only intended as comments.
;
_shelx_estimated_absorpt_t_max 0.997
_shelx_estimated_absorpt_t_min 0.973
_olex2_refinement_description
;
1. Twinned data refinement
 Scales: 0.6906(15)
 0.3094(15)
2. Fixed Uiso
 At 1.2 times of:
  All C(H) groups
3. Rigid body (RIGU) restrains
 All non-hydrogen atoms
 with sigma for 1-2 distances of 0.004 and sigma for 1-3 distances of 0.004
4.a Aromatic/amide H refined with riding coordinates:
 C19'(H19'), C37'(H37'), C53'(H53'), C52'(H52'), C10'(H10'), C31'(H31'),
 C46'(H46'), C34'(H34'), C35'(H35'), C11'(H11'), C54'(H54'), C13'(H13'),
 C23'(H23'), C47'(H47'), C40'(H40'), C55'(H55'), C36'(H36'), C41'(H41'),
 C43'(H43'), C42'(H42'), C49'(H49'), C30'(H30'), C17'(H17'), C25'(H25'),
 C24'(H24'), C22'(H22'), C48'(H48'), C16'(H16'), C12'(H12'), C18'(H18'),
 C28'(H28'), C40(H40), C10(H10), C49(H49), C34(H34), C22(H22), C43(H43),
 C48(H48), C18(H18), C19(H19), C46(H46), C13(H13), C37(H37), C42(H42), C47(H47),
  C30(H30), C55(H55), C35(H35), C54(H54), C41(H41), C36(H36), C31(H31),
 C53(H53), C23(H23), C29(H29), C24(H24), C28(H28), C52(H52), C12(H12), C16(H16),
  C17(H17), C11(H11), C25(H25), C29'(H29')
;
_olex2_diffrn_ambient_temperature_device 'Oxford Cryosystems'
_olex2_submission_special_instructions 'No special instructions were received'

loop_
_space_group_symop_operation_xyz
'x, y, z'
'-x, -y, -z'

loop_
_atom_site_label
_atom_site_type_symbol
_atom_site_fract_x
_atom_site_fract_y
_atom_site_fract_z
_atom_site_U_iso_or_equiv
_atom_site_adp_type
_atom_site_occupancy
_atom_site_site_symmetry_order
_atom_site_calc_flag
_atom_site_refinement_flags_posn
_atom_site_refinement_flags_adp
N5' N 0.8626(6) 0.5196(3) 0.1499(2) 0.0148(13) Uani 1 1 d . U
N1' N 0.6715(6) 0.5506(3) 0.3408(2) 0.0149(14) Uani 1 1 d . U
N4' N 1.0508(6) 0.4103(3) 0.1986(2) 0.0135(13) Uani 1 1 d . U
N3' N 1.0424(6) 0.3719(3) 0.3217(2) 0.0157(13) Uani 1 1 d . U
C9' C 0.6761(7) 0.6230(3) 0.3387(3) 0.0156(16) Uani 1 1 d . U
C2' C 0.8591(7) 0.4610(3) 0.3300(3) 0.0134(16) Uani 1 1 d . U
C4' C 0.9556(7) 0.4451(3) 0.2342(3) 0.0117(16) Uani 1 1 d . U
C51' C 0.8389(7) 0.5148(3) 0.0563(3) 0.0149(16) Uani 1 1 d . U
C8' C 0.6566(8) 0.5812(3) 0.2207(3) 0.0167(17) Uani 1 1 d . U
C1' C 0.7655(7) 0.5155(3) 0.3055(3) 0.0129(16) Uani 1 1 d . U
C38' C 1.2464(7) 0.3887(3) 0.1354(3) 0.0179(17) Uani 1 1 d . U
C19' C 0.5074(7) 0.4499(3) 0.3985(3) 0.0170(16) Uani 1 1 d . U
H19' H 0.550908 0.415192 0.379402 0.020 Uiso 1 1 calc R .
C5' C 0.8652(7) 0.4995(3) 0.2099(3) 0.0122(15) Uani 1 1 d . U
C50' C 0.8722(7) 0.5869(3) 0.0587(3) 0.0158(16) Uani 1 1 d . U
C39' C 1.1679(7) 0.3225(4) 0.1611(3) 0.0165(16) Uani 1 1 d . U
C20' C 0.5592(7) 0.5187(4) 0.3839(3) 0.0116(16) Uani 1 1 d . U
C44' C 1.0499(7) 0.3376(4) 0.2007(3) 0.0128(16) Uani 1 1 d . U
C45' C 0.8894(7) 0.5883(3) 0.1166(3) 0.0137(16) Uani 1 1 d . U
C6' C 0.7673(7) 0.5336(3) 0.2458(3) 0.0149(16) Uani 1 1 d . U
C37' C 1.3784(7) 0.4058(4) 0.0991(3) 0.0206(18) Uani 1 1 d . U
H37' H 1.430792 0.370965 0.082583 0.025 Uiso 1 1 calc R .
N2' N 0.8875(6) 0.4353(3) 0.4395(2) 0.0220(15) Uani 1 1 d . U
C56' C 0.8307(7) 0.4750(3) 0.1126(3) 0.0134(16) Uani 1 1 d . U
C53' C 0.7788(7) 0.4112(3) 0.0238(3) 0.0200(17) Uani 1 1 d . U
H53' H 0.763153 0.388090 -0.006764 0.024 Uiso 1 1 calc R .
C52' C 0.8145(7) 0.4824(3) 0.0109(3) 0.0197(17) Uani 1 1 d . U
H52' H 0.822025 0.508389 -0.027714 0.024 Uiso 1 1 calc R .
C10' C 0.7681(7) 0.6754(3) 0.3034(3) 0.0181(17) Uani 1 1 d . U
H10' H 0.841265 0.664992 0.274628 0.022 Uiso 1 1 calc R .
C32' C 0.9837(8) 0.3105(3) 0.3609(3) 0.0167(16) Uani 1 1 d . U
C7' C 0.8718(7) 0.4470(3) 0.3917(3) 0.0139(16) Uani 1 1 d . U
C31' C 0.8387(8) 0.2938(3) 0.3852(3) 0.0202(17) Uani 1 1 d . U
H31' H 0.759178 0.325487 0.376221 0.024 Uiso 1 1 calc R .
C46' C 0.9325(7) 0.6487(4) 0.1327(3) 0.0252(18) Uani 1 1 d . U
H46' H 0.946137 0.648757 0.171788 0.030 Uiso 1 1 calc R .
C34' C 1.2254(7) 0.5100(4) 0.1473(3) 0.0172(17) Uani 1 1 d . U
H34' H 1.173259 0.545230 0.163335 0.021 Uiso 1 1 calc R .
C21' C 1.2001(8) 0.3638(4) 0.3091(3) 0.0165(16) Uani 1 1 d . U
C35' C 1.3570(7) 0.5259(4) 0.1115(3) 0.0207(18) Uani 1 1 d . U
H35' H 1.397155 0.572579 0.103206 0.025 Uiso 1 1 calc R .
C33' C 1.1711(7) 0.4419(3) 0.1593(3) 0.0136(16) Uani 1 1 d . U
C15' C 0.4945(7) 0.5720(3) 0.4106(3) 0.0157(16) Uani 1 1 d . U
C3' C 0.9516(7) 0.4258(3) 0.2950(3) 0.0129(16) Uani 1 1 d . U
C11' C 0.7496(7) 0.7429(3) 0.3115(3) 0.0201(17) Uani 1 1 d . U
H11' H 0.809956 0.779849 0.287467 0.024 Uiso 1 1 calc R .
C54' C 0.7654(7) 0.3725(4) 0.0802(3) 0.0206(17) Uani 1 1 d . U
H54' H 0.739778 0.323864 0.087714 0.025 Uiso 1 1 calc R .
C13' C 0.5533(7) 0.7063(3) 0.3901(3) 0.0185(17) Uani 1 1 d . U
H13' H 0.482432 0.717404 0.419298 0.022 Uiso 1 1 calc R .
C23' C 1.4533(8) 0.3898(4) 0.2696(3) 0.031(2) Uani 1 1 d . U
H23' H 1.528011 0.420258 0.245755 0.037 Uiso 1 1 calc R .
C47' C 0.9558(8) 0.7102(4) 0.0900(3) 0.030(2) Uani 1 1 d . U
H47' H 0.986728 0.752383 0.100104 0.036 Uiso 1 1 calc R .
C40' C 1.1854(7) 0.2535(4) 0.1542(3) 0.0238(18) Uani 1 1 d . U
H40' H 1.264663 0.242172 0.128094 0.029 Uiso 1 1 calc R .
C26' C 1.2378(8) 0.2980(4) 0.3392(3) 0.0211(18) Uani 1 1 d . U
N6' N 0.5633(7) 0.6164(3) 0.2021(2) 0.0282(17) Uani 1 1 d . U
C55' C 0.7890(7) 0.4045(3) 0.1256(3) 0.0158(17) Uani 1 1 d . U
H55' H 0.777005 0.378875 0.164387 0.019 Uiso 1 1 calc R .
C36' C 1.4325(8) 0.4744(4) 0.0873(3) 0.0245(19) Uani 1 1 d . U
H36' H 1.522605 0.486675 0.062186 0.029 Uiso 1 1 calc R .
C14' C 0.5681(7) 0.6370(4) 0.3825(3) 0.0153(16) Uani 1 1 d . U
C41' C 1.0870(8) 0.2017(4) 0.1857(3) 0.0262(19) Uani 1 1 d . U
H41' H 1.098580 0.154809 0.180476 0.031 Uiso 1 1 calc R .
C43' C 0.9507(7) 0.2855(3) 0.2323(3) 0.0192(17) Uani 1 1 d . U
H43' H 0.870638 0.296477 0.258276 0.023 Uiso 1 1 calc R .
C42' C 0.9710(7) 0.2166(4) 0.2249(3) 0.0244(18) Uani 1 1 d . U
H42' H 0.905821 0.179859 0.246692 0.029 Uiso 1 1 calc R .
C49' C 0.8939(7) 0.6487(4) 0.0170(3) 0.0231(18) Uani 1 1 d . U
H49' H 0.881083 0.648689 -0.022130 0.028 Uiso 1 1 calc R .
C30' C 0.8113(8) 0.2306(4) 0.4227(3) 0.0287(19) Uani 1 1 d . U
H30' H 0.712160 0.218325 0.440642 0.034 Uiso 1 1 calc R .
C27' C 1.1042(8) 0.2645(4) 0.3715(3) 0.0220(18) Uani 1 1 d . U
C17' C 0.3245(7) 0.4845(4) 0.4691(3) 0.0220(17) Uani 1 1 d . U
H17' H 0.243001 0.471863 0.498458 0.026 Uiso 1 1 calc R .
C25' C 1.3900(8) 0.2778(4) 0.3334(3) 0.034(2) Uani 1 1 d . U
H25' H 1.419649 0.233352 0.353570 0.040 Uiso 1 1 calc R .
C24' C 1.4938(8) 0.3227(4) 0.2984(3) 0.033(2) Uani 1 1 d . U
H24' H 1.595495 0.308507 0.293414 0.040 Uiso 1 1 calc R .
C22' C 1.3043(7) 0.4120(4) 0.2757(3) 0.0213(17) Uani 1 1 d . U
H22' H 1.275959 0.457699 0.257727 0.026 Uiso 1 1 calc R .
C48' C 0.9340(8) 0.7101(4) 0.0329(3) 0.0298(19) Uani 1 1 d . U
H48' H 0.946824 0.752570 0.004611 0.036 Uiso 1 1 calc R .
C16' C 0.3761(7) 0.5531(4) 0.4543(3) 0.0186(17) Uani 1 1 d . U
H16' H 0.331474 0.587454 0.473513 0.022 Uiso 1 1 calc R .
C12' C 0.6443(7) 0.7581(3) 0.3541(3) 0.0182(17) Uani 1 1 d . U
H12' H 0.634570 0.805381 0.358647 0.022 Uiso 1 1 calc R .
C18' C 0.3901(7) 0.4330(4) 0.4419(3) 0.0211(17) Uani 1 1 d . U
H18' H 0.353502 0.385753 0.453302 0.025 Uiso 1 1 calc R .
C28' C 1.0719(9) 0.1995(4) 0.4086(3) 0.032(2) Uani 1 1 d . U
H28' H 1.149243 0.166110 0.415740 0.038 Uiso 1 1 calc R .
N5 N 0.3578(6) 0.9064(3) 0.1522(2) 0.0154(14) Uani 1 1 d . U
N4 N 0.5438(5) 0.9896(3) 0.2032(2) 0.0135(13) Uani 1 1 d . U
N1 N 0.1614(6) 0.7760(3) 0.3407(2) 0.0144(14) Uani 1 1 d . U
N3 N 0.5307(6) 0.9631(3) 0.3274(2) 0.0138(13) Uani 1 1 d . U
C9 C 0.0513(7) 0.7814(4) 0.3861(3) 0.0151(17) Uani 1 1 d . U
C1 C 0.2531(7) 0.8303(3) 0.3075(3) 0.0153(16) Uani 1 1 d . U
C39 C 0.7391(7) 1.0426(3) 0.1397(3) 0.0160(16) Uani 1 1 d . U
C20 C 0.1748(7) 0.7044(3) 0.3380(3) 0.0146(16) Uani 1 1 d . U
C5 C 0.3559(7) 0.8955(3) 0.2118(3) 0.0136(15) Uani 1 1 d . U
C6 C 0.2574(7) 0.8444(3) 0.2470(3) 0.0132(15) Uani 1 1 d . U
C50 C 0.3360(7) 0.9576(3) 0.0581(3) 0.0144(16) Uani 1 1 d . U
C51 C 0.3723(7) 0.8849(4) 0.0614(3) 0.0175(17) Uani 1 1 d . U
C40 C 0.8689(7) 1.0450(4) 0.1029(3) 0.0235(19) Uani 1 1 d . U
H40 H 0.920384 1.088390 0.086497 0.028 Uiso 1 1 calc R .
C8 C 0.1468(8) 0.8106(3) 0.2210(3) 0.0172(17) Uani 1 1 d . U
C10 C -0.0094(7) 0.8412(4) 0.4015(3) 0.0194(17) Uani 1 1 d . U
H10 H 0.027559 0.886802 0.382577 0.023 Uiso 1 1 calc R .
C2 C 0.3455(7) 0.8709(3) 0.3331(3) 0.0122(15) Uani 1 1 d . U
C33 C 0.5415(7) 1.0617(3) 0.2048(3) 0.0152(16) Uani 1 1 d . U
C4 C 0.4463(7) 0.9371(3) 0.2382(3) 0.0143(16) Uani 1 1 d . U
C38 C 0.6580(7) 1.0957(3) 0.1656(3) 0.0170(17) Uani 1 1 d . U
C49 C 0.3111(7) 1.0132(3) 0.0133(3) 0.0200(17) Uani 1 1 d . U
H49 H 0.318830 1.006431 -0.025311 0.024 Uiso 1 1 calc R .
C34 C 0.4436(7) 1.0975(3) 0.2369(3) 0.0149(16) Uani 1 1 d . U
H34 H 0.365538 1.073507 0.263992 0.018 Uiso 1 1 calc R .
C22 C 0.3307(7) 1.0055(3) 0.3954(3) 0.0193(16) Uani 1 1 d . U
H22 H 0.248158 0.982705 0.383945 0.023 Uiso 1 1 calc R .
C43 C 0.7172(7) 0.9151(4) 0.1511(3) 0.0175(17) Uani 1 1 d . U
H43 H 0.665251 0.871879 0.167381 0.021 Uiso 1 1 calc R .
C56 C 0.3863(7) 0.8539(4) 0.1195(3) 0.0177(17) Uani 1 1 d . U
C45 C 0.3270(7) 0.9695(3) 0.1145(3) 0.0153(16) Uani 1 1 d . U
C32 C 0.6879(7) 0.9763(3) 0.3157(3) 0.0151(16) Uani 1 1 d . U
C48 C 0.2751(7) 1.0782(3) 0.0248(3) 0.0218(18) Uani 1 1 d . U
H48 H 0.260632 1.116549 -0.005988 0.026 Uiso 1 1 calc R .
C15 C 0.0764(7) 0.6654(4) 0.3825(3) 0.0174(17) Uani 1 1 d . U
C18 C 0.2550(7) 0.6009(3) 0.3071(3) 0.0230(18) Uani 1 1 d . U
H18 H 0.315413 0.578254 0.281363 0.028 Uiso 1 1 calc R .
C19 C 0.2672(7) 0.6734(3) 0.3002(3) 0.0186(17) Uani 1 1 d . U
H19 H 0.335982 0.700610 0.270986 0.022 Uiso 1 1 calc R .
C7 C 0.3553(7) 0.8524(3) 0.3939(3) 0.0163(17) Uani 1 1 d . U
C46 C 0.2840(7) 1.0337(3) 0.1272(3) 0.0162(17) Uani 1 1 d . U
H46 H 0.271509 1.040336 0.165816 0.019 Uiso 1 1 calc R .
C13 C -0.1166(8) 0.7050(4) 0.4581(3) 0.0242(19) Uani 1 1 d . U
H13 H -0.152012 0.659461 0.477713 0.029 Uiso 1 1 calc R .
C26 C 0.5970(8) 1.0373(3) 0.3845(3) 0.0173(18) Uani 1 1 d . U
C21 C 0.4761(7) 1.0010(3) 0.3700(3) 0.0154(16) Uani 1 1 d . U
C44 C 0.6642(7) 0.9788(3) 0.1631(3) 0.0126(15) Uani 1 1 d . U
N2 N 0.3686(6) 0.8382(3) 0.4426(2) 0.0234(15) Uani 1 1 d . U
C37 C 0.6758(7) 1.1684(4) 0.1575(3) 0.0260(18) Uani 1 1 d . U
H37 H 0.753742 1.192636 0.130471 0.031 Uiso 1 1 calc R .
N6 N 0.0547(7) 0.7848(3) 0.2017(3) 0.0288(17) Uani 1 1 d . U
C42 C 0.8472(7) 0.9180(4) 0.1149(3) 0.0234(19) Uani 1 1 d . U
H42 H 0.887438 0.875764 0.106077 0.028 Uiso 1 1 calc R .
C47 C 0.2601(7) 1.0876(4) 0.0814(3) 0.0204(17) Uani 1 1 d . U
H47 H 0.232563 1.132317 0.088773 0.024 Uiso 1 1 calc R .
C30 C 0.9386(8) 0.9721(4) 0.2733(3) 0.0240(18) Uani 1 1 d . U
H30 H 1.010940 0.954765 0.247768 0.029 Uiso 1 1 calc R .
C14 C -0.0024(7) 0.7138(3) 0.4136(3) 0.0150(16) Uani 1 1 d . U
C55 C 0.4305(7) 0.7850(3) 0.1362(3) 0.0219(17) Uani 1 1 d . U
H55 H 0.443211 0.765092 0.175373 0.026 Uiso 1 1 calc R .
C3 C 0.4394(7) 0.9244(3) 0.2989(3) 0.0135(16) Uani 1 1 d . U
C27 C 0.7308(7) 1.0227(4) 0.3483(3) 0.0189(17) Uani 1 1 d . U
C35 C 0.4638(8) 1.1687(3) 0.2282(3) 0.0209(17) Uani 1 1 d . U
H35 H 0.397259 1.194531 0.249434 0.025 Uiso 1 1 calc R .
C54 C 0.4552(8) 0.7465(4) 0.0936(3) 0.030(2) Uani 1 1 d . U
H54 H 0.486071 0.699180 0.103860 0.036 Uiso 1 1 calc R .
C41 C 0.9227(8) 0.9824(4) 0.0904(3) 0.0252(19) Uani 1 1 d . U
H41 H 1.012059 0.982907 0.064932 0.030 Uiso 1 1 calc R .
C36 C 0.5788(8) 1.2048(4) 0.1892(3) 0.0267(19) Uani 1 1 d . U
H36 H 0.590365 1.254248 0.184455 0.032 Uiso 1 1 calc R .
C31 C 0.7911(7) 0.9485(3) 0.2799(3) 0.0192(17) Uani 1 1 d . U
H31 H 0.761150 0.913822 0.260169 0.023 Uiso 1 1 calc R .
C53 C 0.4367(8) 0.7740(4) 0.0369(3) 0.0290(19) Uani 1 1 d . U
H53 H 0.452251 0.745093 0.009234 0.035 Uiso 1 1 calc R .
C23 C 0.3097(8) 1.0445(4) 0.4380(3) 0.0252(19) Uani 1 1 d . U
H23 H 0.211036 1.047939 0.456378 0.030 Uiso 1 1 calc R .
C29 C 0.9822(8) 1.0212(4) 0.3036(3) 0.0269(19) Uani 1 1 d . U
H29 H 1.083991 1.037897 0.297855 0.032 Uiso 1 1 calc R .
C24 C 0.4285(8) 1.0784(4) 0.4543(3) 0.028(2) Uani 1 1 d . U
H24 H 0.411252 1.103276 0.484730 0.034 Uiso 1 1 calc R .
C28 C 0.8803(7) 1.0464(3) 0.3423(3) 0.0246(18) Uani 1 1 d . U
H28 H 0.911559 1.078833 0.363905 0.029 Uiso 1 1 calc R .
C52 C 0.3955(7) 0.8436(4) 0.0192(3) 0.0249(18) Uani 1 1 d . U
H52 H 0.383496 0.862681 -0.020107 0.030 Uiso 1 1 calc R .
C12 C -0.1780(8) 0.7647(4) 0.4734(3) 0.0294(19) Uani 1 1 d . U
H12 H -0.257570 0.759762 0.503768 0.035 Uiso 1 1 calc R .
C16 C 0.0682(7) 0.5920(3) 0.3883(3) 0.0216(17) Uani 1 1 d . U
H16 H 0.001924 0.564242 0.418167 0.026 Uiso 1 1 calc R .
C17 C 0.1571(7) 0.5607(4) 0.3503(3) 0.0221(18) Uani 1 1 d . U
H17 H 0.151278 0.511219 0.353769 0.026 Uiso 1 1 calc R .
C11 C -0.1264(7) 0.8319(4) 0.4455(3) 0.0227(18) Uani 1 1 d . U
H11 H -0.171842 0.871793 0.456885 0.027 Uiso 1 1 calc R .
C25 C 0.5726(8) 1.0767(3) 0.4270(3) 0.0260(18) Uani 1 1 d . U
H25 H 0.653522 1.101970 0.437157 0.031 Uiso 1 1 calc R .
C29' C 0.9292(9) 0.1842(4) 0.4345(3) 0.035(2) Uani 1 1 d . U
H29' H 0.909216 0.140883 0.461189 0.042 Uiso 1 1 calc R .

loop_
_atom_site_aniso_label
_atom_site_aniso_U_11
_atom_site_aniso_U_22
_atom_site_aniso_U_33
_atom_site_aniso_U_23
_atom_site_aniso_U_13
_atom_site_aniso_U_12
N5' 0.019(3) 0.016(3) 0.008(3) 0.001(3) -0.006(3) -0.001(3)
N1' 0.016(3) 0.014(3) 0.015(4) -0.006(3) 0.004(3) -0.002(3)
N4' 0.013(3) 0.016(3) 0.014(3) -0.009(3) 0.001(2) -0.002(2)
N3' 0.016(3) 0.017(3) 0.014(3) -0.004(3) -0.004(3) 0.003(2)
C9' 0.016(4) 0.017(4) 0.016(4) -0.008(3) -0.005(3) 0.000(3)
C2' 0.014(4) 0.013(4) 0.011(3) 0.002(3) 0.000(3) 0.003(3)
C4' 0.008(4) 0.013(4) 0.015(4) -0.005(3) -0.002(3) 0.000(3)
C51' 0.011(4) 0.019(4) 0.015(4) -0.006(3) -0.002(3) 0.004(3)
C8' 0.016(4) 0.017(4) 0.018(4) -0.006(3) 0.001(3) 0.002(3)
C1' 0.011(4) 0.011(4) 0.013(4) 0.002(3) 0.002(3) -0.005(3)
C38' 0.017(4) 0.025(4) 0.013(4) -0.005(3) -0.001(3) 0.005(3)
C19' 0.020(4) 0.018(4) 0.014(4) -0.007(3) -0.003(3) -0.001(3)
C5' 0.009(4) 0.021(4) 0.007(3) -0.003(3) -0.004(3) -0.001(3)
C50' 0.014(4) 0.018(4) 0.014(4) -0.001(3) -0.001(3) 0.001(3)
C39' 0.018(4) 0.021(4) 0.014(4) -0.008(3) -0.005(3) 0.007(3)
C20' 0.012(4) 0.020(4) 0.004(4) -0.005(3) 0.000(3) -0.003(3)
C44' 0.011(4) 0.022(4) 0.009(4) -0.006(3) -0.007(3) 0.001(3)
C45' 0.010(4) 0.017(4) 0.013(4) -0.002(3) 0.001(3) -0.001(3)
C6' 0.011(4) 0.020(4) 0.013(3) -0.001(3) -0.001(3) 0.001(3)
C37' 0.010(4) 0.034(5) 0.019(5) -0.008(4) -0.002(3) 0.005(3)
N2' 0.026(4) 0.019(3) 0.020(3) -0.003(3) 0.002(3) -0.001(3)
C56' 0.011(4) 0.017(4) 0.013(4) -0.006(3) 0.002(3) 0.000(3)
C53' 0.018(4) 0.027(4) 0.018(4) -0.012(4) -0.004(3) 0.007(3)
C52' 0.020(4) 0.030(4) 0.009(4) -0.007(3) 0.002(3) -0.001(3)
C10' 0.016(4) 0.019(4) 0.021(4) -0.007(3) 0.000(3) 0.004(3)
C32' 0.023(4) 0.016(4) 0.012(4) 0.000(3) -0.008(3) -0.001(3)
C7' 0.012(4) 0.012(4) 0.017(3) -0.003(3) 0.004(3) -0.001(3)
C31' 0.028(4) 0.018(4) 0.015(4) -0.003(3) -0.005(3) -0.003(3)
C46' 0.035(5) 0.022(4) 0.018(4) -0.003(3) -0.004(4) 0.001(4)
C34' 0.018(4) 0.021(4) 0.012(4) -0.002(3) -0.001(3) 0.002(3)
C21' 0.019(4) 0.025(4) 0.009(4) -0.008(3) -0.006(3) -0.001(3)
C35' 0.018(4) 0.030(5) 0.014(4) -0.005(4) -0.004(3) -0.007(3)
C33' 0.008(4) 0.022(4) 0.011(4) -0.005(3) 0.000(3) -0.003(3)
C15' 0.016(4) 0.020(4) 0.012(4) -0.004(3) -0.002(3) 0.000(3)
C3' 0.012(4) 0.013(4) 0.014(4) -0.003(3) -0.001(3) -0.001(3)
C11' 0.017(4) 0.013(4) 0.031(5) -0.004(3) -0.002(3) -0.001(3)
C54' 0.018(4) 0.017(4) 0.028(4) -0.008(3) -0.005(4) -0.001(3)
C13' 0.021(4) 0.020(4) 0.016(4) -0.007(3) -0.004(3) 0.005(3)
C23' 0.017(4) 0.057(5) 0.026(5) -0.024(4) -0.008(4) -0.001(4)
C47' 0.044(5) 0.021(4) 0.026(4) -0.006(4) -0.002(4) -0.001(4)
C40' 0.023(4) 0.028(4) 0.026(5) -0.017(4) -0.001(3) 0.009(3)
C26' 0.025(4) 0.022(4) 0.020(5) -0.010(3) -0.007(3) 0.009(3)
N6' 0.028(4) 0.036(4) 0.020(4) -0.003(3) -0.004(3) 0.012(3)
C55' 0.012(4) 0.019(4) 0.017(4) -0.001(3) -0.003(3) 0.002(3)
C36' 0.013(4) 0.042(5) 0.017(4) -0.006(4) 0.003(3) -0.003(3)
C14' 0.011(4) 0.023(4) 0.014(4) -0.006(3) -0.006(3) 0.003(3)
C41' 0.034(5) 0.016(4) 0.029(5) -0.006(4) -0.006(4) 0.005(3)
C43' 0.016(4) 0.021(4) 0.020(4) -0.004(3) -0.006(3) 0.000(3)
C42' 0.023(4) 0.018(4) 0.032(5) -0.002(4) -0.007(3) 0.001(3)
C49' 0.025(4) 0.027(4) 0.014(4) 0.002(3) 0.000(4) -0.001(4)
C30' 0.033(5) 0.021(4) 0.030(5) 0.002(4) -0.008(4) -0.008(3)
C27' 0.030(4) 0.017(4) 0.023(5) -0.006(3) -0.013(4) 0.006(3)
C17' 0.017(4) 0.028(4) 0.018(4) -0.003(3) 0.006(3) -0.001(3)
C25' 0.030(4) 0.040(5) 0.040(5) -0.020(4) -0.018(4) 0.014(4)
C24' 0.015(4) 0.054(5) 0.041(5) -0.029(4) -0.015(4) 0.013(4)
C22' 0.024(4) 0.028(4) 0.016(4) -0.012(4) -0.007(3) -0.001(3)
C48' 0.043(5) 0.022(4) 0.022(4) 0.003(4) -0.005(4) 0.002(4)
C16' 0.019(4) 0.024(4) 0.012(4) -0.004(3) -0.001(3) -0.001(3)
C12' 0.015(4) 0.015(4) 0.028(4) -0.009(3) -0.006(3) 0.002(3)
C18' 0.021(4) 0.022(4) 0.019(4) -0.001(3) 0.000(3) -0.001(3)
C28' 0.041(5) 0.021(4) 0.033(5) 0.003(4) -0.019(4) 0.003(4)
N5 0.020(3) 0.013(3) 0.013(3) 0.001(3) -0.003(3) -0.002(3)
N4 0.012(3) 0.014(3) 0.014(3) -0.002(3) -0.002(2) -0.002(2)
N1 0.013(3) 0.011(3) 0.018(4) -0.002(3) 0.005(3) -0.006(2)
N3 0.015(3) 0.016(3) 0.013(3) -0.005(3) -0.005(2) -0.001(2)
C9 0.013(4) 0.020(4) 0.014(4) -0.006(3) 0.001(3) -0.007(3)
C1 0.014(4) 0.011(4) 0.018(4) 0.001(3) 0.004(3) -0.003(3)
C39 0.008(4) 0.020(4) 0.019(4) 0.000(3) -0.002(3) -0.006(3)
C20 0.017(4) 0.015(4) 0.013(4) -0.005(3) -0.006(3) -0.004(3)
C5 0.017(4) 0.013(4) 0.010(3) -0.002(3) 0.000(3) 0.001(3)
C6 0.018(4) 0.007(4) 0.015(4) -0.003(3) -0.001(3) -0.002(3)
C50 0.009(4) 0.021(4) 0.014(4) -0.004(3) -0.001(3) -0.002(3)
C51 0.017(4) 0.018(4) 0.016(4) -0.002(3) 0.001(3) -0.004(3)
C40 0.009(4) 0.032(5) 0.027(5) -0.004(4) 0.001(3) -0.006(3)
C8 0.025(5) 0.016(4) 0.012(4) -0.004(3) -0.002(3) -0.002(3)
C10 0.017(4) 0.024(4) 0.018(4) -0.005(3) -0.002(3) -0.001(3)
C2 0.015(4) 0.014(4) 0.006(3) 0.000(3) -0.001(3) 0.003(3)
C33 0.017(4) 0.013(4) 0.017(4) -0.005(3) -0.004(3) -0.003(3)
C4 0.013(4) 0.013(4) 0.017(4) -0.004(3) 0.000(3) -0.002(3)
C38 0.012(4) 0.018(4) 0.022(4) -0.002(3) -0.007(3) -0.006(3)
C49 0.021(4) 0.029(4) 0.010(4) -0.003(3) -0.004(3) 0.000(3)
C34 0.014(4) 0.013(4) 0.018(4) -0.003(3) -0.003(3) -0.002(3)
C22 0.020(4) 0.017(4) 0.022(4) -0.003(3) -0.009(3) 0.000(3)
C43 0.016(4) 0.020(4) 0.016(4) 0.001(3) -0.005(3) -0.002(3)
C56 0.020(4) 0.015(4) 0.019(4) -0.007(3) -0.005(3) -0.005(3)
C45 0.013(4) 0.019(4) 0.014(4) -0.003(3) -0.002(3) -0.001(3)
C32 0.013(4) 0.016(4) 0.015(4) 0.002(3) -0.005(3) 0.002(3)
C48 0.023(4) 0.023(4) 0.019(4) -0.001(4) -0.004(4) 0.000(3)
C15 0.015(4) 0.018(4) 0.019(4) -0.002(3) -0.004(3) -0.002(3)
C18 0.016(4) 0.025(4) 0.029(5) -0.008(4) -0.001(3) -0.001(3)
C19 0.020(4) 0.019(4) 0.016(4) -0.004(3) 0.003(3) -0.002(3)
C7 0.019(4) 0.012(4) 0.019(4) -0.003(3) -0.006(3) 0.000(3)
C46 0.015(4) 0.022(4) 0.012(4) -0.005(3) 0.002(3) -0.002(3)
C13 0.023(4) 0.029(4) 0.021(5) -0.009(4) 0.004(3) -0.014(3)
C26 0.016(4) 0.013(4) 0.025(5) -0.003(3) -0.011(3) -0.004(3)
C21 0.018(4) 0.012(4) 0.016(4) -0.004(3) -0.004(3) 0.000(3)
C44 0.007(4) 0.021(4) 0.008(4) 0.001(3) -0.002(3) -0.002(3)
N2 0.027(4) 0.021(4) 0.022(3) -0.003(3) -0.004(3) 0.004(3)
C37 0.022(4) 0.027(4) 0.026(5) 0.001(4) -0.001(4) -0.007(3)
N6 0.031(4) 0.029(4) 0.028(4) -0.009(3) -0.004(3) -0.007(3)
C42 0.017(4) 0.037(5) 0.018(5) -0.007(4) -0.004(3) 0.003(4)
C47 0.020(4) 0.019(4) 0.022(4) -0.002(3) -0.004(3) -0.005(3)
C30 0.017(4) 0.024(5) 0.027(5) 0.003(4) -0.001(4) 0.003(3)
C14 0.006(4) 0.022(4) 0.017(4) -0.004(3) -0.005(3) -0.006(3)
C55 0.026(4) 0.022(4) 0.017(4) 0.000(3) -0.001(3) -0.001(3)
C3 0.014(4) 0.010(4) 0.017(4) -0.003(3) -0.002(3) 0.000(3)
C27 0.013(4) 0.018(4) 0.026(5) -0.004(3) -0.008(3) -0.001(3)
C35 0.032(4) 0.017(4) 0.016(4) -0.006(3) -0.009(3) 0.006(3)
C54 0.049(5) 0.014(4) 0.026(4) -0.005(3) -0.004(4) 0.003(4)
C41 0.018(4) 0.042(5) 0.014(4) -0.003(4) 0.001(4) 0.002(4)
C36 0.032(5) 0.017(4) 0.032(5) -0.005(4) -0.005(4) -0.006(3)
C31 0.018(4) 0.025(4) 0.013(4) 0.001(3) -0.006(3) 0.004(3)
C53 0.044(5) 0.024(4) 0.022(4) -0.010(4) -0.003(4) 0.000(4)
C23 0.023(4) 0.027(5) 0.027(5) -0.008(4) -0.007(4) 0.009(3)
C29 0.014(4) 0.030(5) 0.032(5) 0.007(4) -0.006(3) -0.006(3)
C24 0.039(5) 0.025(5) 0.026(5) -0.014(4) -0.007(4) 0.005(4)
C28 0.020(4) 0.025(4) 0.030(5) -0.007(4) -0.011(3) -0.005(3)
C52 0.032(5) 0.029(4) 0.015(4) -0.006(4) -0.006(4) -0.003(4)
C12 0.021(4) 0.046(5) 0.019(4) -0.007(4) 0.010(3) -0.009(4)
C16 0.017(4) 0.023(4) 0.023(4) 0.001(3) -0.006(3) -0.012(3)
C17 0.018(4) 0.016(4) 0.033(5) -0.006(3) -0.004(3) -0.004(3)
C11 0.018(4) 0.030(4) 0.023(4) -0.013(4) -0.001(3) -0.002(3)
C25 0.030(4) 0.022(4) 0.032(5) -0.014(4) -0.010(4) -0.001(3)
C29' 0.050(5) 0.023(5) 0.031(6) 0.001(4) -0.020(4) -0.008(4)

loop_
_atom_type_symbol
_atom_type_description
_atom_type_scat_dispersion_real
_atom_type_scat_dispersion_imag
_atom_type_scat_source
C C 0.0033 0.0016 'International Tables Vol C Tables 4.2.6.8 and 6.1.1.4'
H H 0.0000 0.0000 'International Tables Vol C Tables 4.2.6.8 and 6.1.1.4'
N N 0.0061 0.0033 'International Tables Vol C Tables 4.2.6.8 and 6.1.1.4'

loop_
_exptl_crystal_face_index_h
_exptl_crystal_face_index_k
_exptl_crystal_face_index_l
_exptl_crystal_face_perp_dist
-1.00 -1.00 -1.00 0.136
1.00 1.00 1.00 0.124
0.00 1.00 1.00 0.045
0.00 -1.00 0.00 0.050
1.00 -1.00 -1.00 0.085
0.00 0.00 -1.00 0.011
0.00 0.00 1.00 0.019

loop_
_geom_angle_atom_site_label_1
_geom_angle_atom_site_label_2
_geom_angle_atom_site_label_3
_geom_angle
C5' N5' C45' 125.9(6)
C5' N5' C56' 125.8(6)
C56' N5' C45' 108.2(5)
C9' N1' C1' 125.1(6)
C9' N1' C20' 109.3(5)
C1' N1' C20' 125.5(5)
C44' N4' C4' 125.5(5)
C33' N4' C4' 125.3(5)
C33' N4' C44' 108.9(5)
C32' N3' C21' 108.3(5)
C3' N3' C32' 123.6(5)
C3' N3' C21' 127.5(6)
N1' C9' C14' 107.7(6)
C10' C9' N1' 130.0(6)
C10' C9' C14' 122.2(6)
C1' C2' C7' 119.6(6)
C3' C2' C1' 120.6(6)
C3' C2' C7' 119.3(6)
N4' C4' C3' 120.6(6)
C5' C4' N4' 120.2(6)
C5' C4' C3' 119.2(6)
C56' C51' C50' 107.7(6)
C52' C51' C50' 132.6(7)
C52' C51' C56' 119.7(6)
N6' C8' C6' 176.5(8)
N1' C1' C2' 120.6(6)
C6' C1' N1' 120.4(6)
C6' C1' C2' 119.0(6)
C37' C38' C39' 133.1(6)
C37' C38' C33' 119.2(6)
C33' C38' C39' 107.5(6)
C20' C19' C18' 117.9(6)
N5' C5' C6' 118.3(6)
C4' C5' N5' 121.5(6)
C4' C5' C6' 120.2(6)
C45' C50' C51' 107.1(6)
C49' C50' C51' 133.5(7)
C49' C50' C45' 119.3(6)
C44' C39' C38' 106.6(6)
C40' C39' C38' 134.4(6)
C40' C39' C44' 118.9(6)
N1' C20' C15' 107.6(6)
C19' C20' N1' 129.8(6)
C19' C20' C15' 122.5(6)
N4' C44' C39' 108.7(6)
C43' C44' N4' 129.7(6)
C43' C44' C39' 121.5(6)
C50' C45' N5' 108.4(6)
C46' C45' N5' 130.0(6)
C46' C45' C50' 121.5(6)
C1' C6' C8' 119.4(6)
C1' C6' C5' 120.5(6)
C5' C6' C8' 119.6(6)
C36' C37' C38' 118.8(7)
C51' C56' N5' 108.5(6)
C55' C56' N5' 129.5(6)
C55' C56' C51' 122.0(7)
C52' C53' C54' 121.6(7)
C53' C52' C51' 118.1(7)
C11' C10' C9' 117.7(6)
C31' C32' N3' 129.8(6)
C31' C32' C27' 122.8(7)
C27' C32' N3' 107.4(6)
N2' C7' C2' 177.3(7)
C30' C31' C32' 118.4(7)
C45' C46' C47' 118.2(7)
C35' C34' C33' 118.3(7)
C26' C21' N3' 107.8(6)
C22' C21' N3' 128.4(6)
C22' C21' C26' 123.7(7)
C34' C35' C36' 120.8(7)
N4' C33' C38' 108.2(6)
C34' C33' N4' 129.7(6)
C34' C33' C38' 121.8(6)
C20' C15' C14' 107.5(6)
C16' C15' C20' 118.2(6)
C16' C15' C14' 134.3(6)
N3' C3' C4' 121.4(6)
C2' C3' N3' 118.3(6)
C2' C3' C4' 120.3(6)
C10' C11' C12' 121.3(6)
C55' C54' C53' 120.6(7)
C12' C13' C14' 118.5(6)
C22' C23' C24' 120.7(7)
C48' C47' C46' 120.8(7)
C41' C40' C39' 119.6(6)
C21' C26' C27' 108.4(6)
C21' C26' C25' 118.2(7)
C25' C26' C27' 133.4(7)
C56' C55' C54' 117.8(7)
C37' C36' C35' 121.1(7)
C9' C14' C15' 107.8(6)
C13' C14' C9' 118.6(6)
C13' C14' C15' 133.5(6)
C40' C41' C42' 121.6(7)
C44' C43' C42' 118.6(6)
C41' C42' C43' 119.9(7)
C48' C49' C50' 119.7(7)
C31' C30' C29' 120.0(7)
C32' C27' C26' 108.1(6)
C28' C27' C32' 117.4(7)
C28' C27' C26' 134.5(7)
C16' C17' C18' 121.1(6)
C24' C25' C26' 119.3(7)
C25' C24' C23' 121.3(7)
C21' C22' C23' 116.6(7)
C49' C48' C47' 120.4(7)
C17' C16' C15' 119.5(6)
C13' C12' C11' 121.7(6)
C19' C18' C17' 120.8(6)
C29' C28' C27' 119.7(7)
C5 N5 C56 124.7(6)
C5 N5 C45 126.8(5)
C45 N5 C56 108.5(5)
C33 N4 C4 125.4(5)
C44 N4 C33 108.3(5)
C44 N4 C4 126.2(5)
C9 N1 C20 108.3(5)
C1 N1 C9 126.5(5)
C1 N1 C20 124.9(6)
C32 N3 C21 107.6(5)
C32 N3 C3 127.1(5)
C3 N3 C21 125.1(5)
C10 C9 N1 128.8(6)
C10 C9 C14 121.9(6)
C14 C9 N1 109.2(6)
N1 C1 C6 120.1(6)
N1 C1 C2 121.3(6)
C2 C1 C6 118.6(6)
C40 C39 C38 133.0(6)
C40 C39 C44 120.4(6)
C44 C39 C38 106.5(6)
C15 C20 N1 108.0(6)
C19 C20 N1 129.5(6)
C19 C20 C15 122.6(6)
N5 C5 C6 119.5(6)
N5 C5 C4 121.5(6)
C6 C5 C4 118.9(6)
C1 C6 C8 118.7(6)
C5 C6 C1 121.8(6)
C5 C6 C8 119.2(6)
C49 C50 C51 134.3(7)
C49 C50 C45 118.7(6)
C45 C50 C51 107.0(6)
C56 C51 C50 108.3(6)
C56 C51 C52 119.1(6)
C52 C51 C50 132.5(7)
C39 C40 C41 118.0(7)
N6 C8 C6 177.3(8)
C9 C10 C11 117.2(7)
C1 C2 C7 119.3(6)
C3 C2 C1 120.5(6)
C3 C2 C7 119.8(6)
C38 C33 N4 108.2(6)
C34 C33 N4 129.6(6)
C34 C33 C38 122.2(6)
N4 C4 C5 119.4(6)
C3 C4 N4 121.2(6)
C3 C4 C5 119.4(6)
C33 C38 C39 107.9(6)
C33 C38 C37 119.2(6)
C37 C38 C39 132.9(6)
C48 C49 C50 120.1(7)
C35 C34 C33 117.3(6)
C21 C22 C23 117.7(6)
C42 C43 C44 116.9(6)
C51 C56 N5 107.5(6)
C55 C56 N5 130.3(6)
C55 C56 C51 122.1(7)
C50 C45 N5 108.7(6)
C46 C45 N5 129.3(6)
C46 C45 C50 121.8(7)
C27 C32 N3 109.1(6)
C31 C32 N3 129.2(6)
C31 C32 C27 121.8(6)
C49 C48 C47 119.9(7)
C20 C15 C14 108.3(6)
C20 C15 C16 118.6(6)
C16 C15 C14 133.1(6)
C17 C18 C19 121.8(7)
C20 C19 C18 117.1(6)
N2 C7 C2 177.5(8)
C47 C46 C45 117.4(7)
C14 C13 C12 117.8(7)
C21 C26 C27 106.8(6)
C25 C26 C21 119.6(6)
C25 C26 C27 133.6(6)
C22 C21 N3 129.7(6)
C22 C21 C26 121.5(6)
C26 C21 N3 108.8(6)
C39 C44 N4 109.1(6)
C39 C44 C43 122.3(6)
C43 C44 N4 128.2(6)
C36 C37 C38 119.1(7)
C43 C42 C41 121.2(7)
C46 C47 C48 121.9(7)
C31 C30 C29 120.3(7)
C9 C14 C15 106.2(6)
C13 C14 C9 120.5(6)
C13 C14 C15 133.1(7)
C54 C55 C56 117.1(7)
C2 C3 N3 117.7(6)
C2 C3 C4 120.6(6)
C4 C3 N3 121.6(6)
C32 C27 C26 107.7(6)
C32 C27 C28 119.8(7)
C28 C27 C26 132.5(7)
C34 C35 C36 122.2(7)
C53 C54 C55 122.4(7)
C40 C41 C42 121.2(7)
C37 C36 C35 119.9(7)
C30 C31 C32 118.6(7)
C54 C53 C52 121.1(7)
C24 C23 C22 121.4(7)
C30 C29 C28 121.4(7)
C23 C24 C25 120.8(7)
C29 C28 C27 118.0(7)
C53 C52 C51 118.0(7)
C13 C12 C11 121.9(6)
C17 C16 C15 119.4(7)
C16 C17 C18 120.5(6)
C10 C11 C12 120.8(6)
C24 C25 C26 118.8(7)
C28' C29' C30' 121.6(7)

loop_
_geom_bond_atom_site_label_1
_geom_bond_atom_site_label_2
_geom_bond_distance
N5' C5' 1.402(7)
N5' C45' 1.412(7)
N5' C56' 1.411(7)
N1' C9' 1.399(7)
N1' C1' 1.401(8)
N1' C20' 1.403(7)
N4' C4' 1.410(7)
N4' C44' 1.404(8)
N4' C33' 1.401(7)
N3' C32' 1.420(7)
N3' C21' 1.422(8)
N3' C3' 1.409(8)
C9' C10' 1.389(8)
C9' C14' 1.414(8)
C2' C1' 1.415(8)
C2' C7' 1.451(8)
C2' C3' 1.392(8)
C4' C5' 1.394(8)
C4' C3' 1.415(8)
C51' C50' 1.447(9)
C51' C56' 1.399(8)
C51' C52' 1.392(8)
C8' C6' 1.442(9)
C8' N6' 1.142(7)
C1' C6' 1.389(8)
C38' C39' 1.453(9)
C38' C37' 1.385(8)
C38' C33' 1.415(8)
C19' C20' 1.380(8)
C19' C18' 1.381(8)
C5' C6' 1.419(8)
C50' C45' 1.408(8)
C50' C49' 1.391(8)
C39' C44' 1.413(8)
C39' C40' 1.390(8)
C20' C15' 1.417(8)
C44' C43' 1.389(8)
C45' C46' 1.374(8)
C37' C36' 1.382(9)
N2' C7' 1.138(8)
C56' C55' 1.384(8)
C53' C52' 1.386(8)
C53' C54' 1.392(8)
C10' C11' 1.371(8)
C32' C31' 1.371(8)
C32' C27' 1.406(9)
C31' C30' 1.368(8)
C46' C47' 1.402(8)
C34' C35' 1.372(8)
C34' C33' 1.375(8)
C21' C26' 1.391(9)
C21' C22' 1.385(9)
C35' C36' 1.397(9)
C15' C14' 1.428(9)
C15' C16' 1.396(8)
C11' C12' 1.388(8)
C54' C55' 1.385(8)
C13' C14' 1.400(8)
C13' C12' 1.383(8)
C23' C24' 1.408(9)
C23' C22' 1.399(9)
C47' C48' 1.392(9)
C40' C41' 1.379(9)
C26' C27' 1.429(9)
C26' C25' 1.413(9)
C41' C42' 1.393(9)
C43' C42' 1.396(8)
C49' C48' 1.381(9)
C30' C29' 1.397(9)
C27' C28' 1.396(9)
C17' C16' 1.375(8)
C17' C18' 1.399(8)
C25' C24' 1.363(9)
C28' C29' 1.361(10)
N5 C5 1.388(7)
N5 C56 1.415(8)
N5 C45 1.407(7)
N4 C33 1.410(7)
N4 C4 1.413(7)
N4 C44 1.408(7)
N1 C9 1.405(7)
N1 C1 1.390(8)
N1 C20 1.412(7)
N3 C32 1.413(7)
N3 C21 1.420(7)
N3 C3 1.418(7)
C9 C10 1.385(9)
C9 C14 1.402(9)
C1 C6 1.406(9)
C1 C2 1.403(9)
C39 C40 1.373(8)
C39 C38 1.463(9)
C39 C44 1.391(8)
C20 C15 1.396(8)
C20 C19 1.386(8)
C5 C6 1.404(8)
C5 C4 1.416(8)
C6 C8 1.440(9)
C50 C51 1.437(9)
C50 C49 1.389(8)
C50 C45 1.404(8)
C51 C56 1.407(9)
C51 C52 1.409(8)
C40 C41 1.386(9)
C8 N6 1.143(8)
C10 C11 1.386(8)
C2 C7 1.431(8)
C2 C3 1.400(8)
C33 C38 1.391(8)
C33 C34 1.384(8)
C4 C3 1.410(8)
C38 C37 1.395(8)
C49 C48 1.378(8)
C34 C35 1.367(8)
C22 C21 1.383(8)
C22 C23 1.384(8)
C43 C44 1.397(8)
C43 C42 1.366(8)
C56 C55 1.387(8)
C45 C46 1.389(8)
C32 C27 1.383(9)
C32 C31 1.377(8)
C48 C47 1.389(8)
C15 C14 1.452(9)
C15 C16 1.408(8)
C18 C19 1.389(8)
C18 C17 1.386(8)
C7 N2 1.152(8)
C46 C47 1.382(8)
C13 C14 1.377(8)
C13 C12 1.382(9)
C26 C21 1.397(8)
C26 C27 1.462(9)
C26 C25 1.390(9)
C37 C36 1.379(9)
C42 C41 1.407(9)
C30 C31 1.375(9)
C30 C29 1.387(9)
C55 C54 1.381(8)
C27 C28 1.393(8)
C35 C36 1.395(9)
C54 C53 1.371(9)
C53 C52 1.393(8)
C23 C24 1.376(9)
C29 C28 1.389(8)
C24 C25 1.384(9)
C12 C11 1.393(9)
C16 C17 1.377(8)

loop_
_twin_individual_id
_twin_individual_mass_fraction_refined
_twin_individual_twin_lattice_type
_twin_individual_twin_matrix_11
_twin_individual_twin_matrix_12
_twin_individual_twin_matrix_13
_twin_individual_twin_matrix_21
_twin_individual_twin_matrix_22
_twin_individual_twin_matrix_23
_twin_individual_twin_matrix_31
_twin_individual_twin_matrix_32
_twin_individual_twin_matrix_33
1 0.6906(15) ref 1 0 0 0 1 0 0 0 1
2 0.3094(15) mt_II -1 0 0 0 1 0 0 0.5 -1
